data_1010736
loop_
_publ_author_name
'Hartmann, H'
'Froehlich, H J'
'Ebert, F'

_publ_section_title
;
Ueber ein neues Pernitrid des Strontiums und Calciums und ueber die
Imide der Erdalkalimetalle
;
_journal_coden_ASTM ZAACAB
_journal_name_full
;
Zeitschrift fuer Anorganische und Allgemeine Chemie
;
_journal_page_first 181
_journal_page_last 189
_journal_paper_doi 10.1002/zaac.19342180209
_journal_volume 218
_journal_year 1934
_chemical_formula_structural 'Ba N H'
_chemical_formula_sum 'Ba H N'
_chemical_name_systematic 'Barium imide'
_cell_angle_alpha 90
_cell_angle_beta 90
_cell_angle_gamma 90
_cell_formula_units_Z 0
_cell_length_a 5.84
_cell_length_b 5.84
_cell_length_c 5.84
_cell_volume 199.2
_cod_original_formula_sum 'H Ba N'
_cod_database_code 1010736

loop_
_atom_site_label
_atom_site_fract_x
_atom_site_fract_y
_atom_site_fract_z
? ? ? ?
